data_4517190
loop_
_publ_author_name
'Morris, David M.'
'Merola, Joseph S.'

_publ_section_title
;
 Octametallic Cluster of Cp*Ir(glycinato) Cations.
;
_journal_issue 26
_journal_name_full 'ACS omega'
_journal_page_first 22126
_journal_page_last 22132
_journal_paper_doi 10.1021/acsomega.9b03267
_journal_volume 4
_journal_year 2019
_chemical_absolute_configuration ad
_chemical_formula_moiety 'C14 H22 Ir N2 O2, B F4'
_chemical_formula_sum 'C14 H22 B F4 Ir N2 O2'
_chemical_formula_weight 529.34
_space_group_crystal_system monoclinic
_space_group_IT_number 4
_space_group_name_Hall 'P 2yb'
_space_group_name_H-M_alt 'P 1 21 1'
_atom_sites_solution_hydrogens geom
_atom_sites_solution_primary heavy
_audit_creation_date 2019-11-07
_audit_creation_method
;
Olex2 1.2
(compiled May 18 2018 14:05:52 for OlexSys, GUI svn.r5506)
;
_cell_angle_alpha 90
_cell_angle_beta 105.931(2)
_cell_angle_gamma 90
_cell_formula_units_Z 2
_cell_length_a 9.7519(2)
_cell_length_b 8.57120(10)
_cell_length_c 11.3815(2)
_cell_measurement_reflns_used 9848
_cell_measurement_temperature 99.8(5)
_cell_measurement_theta_max 31.7190
_cell_measurement_theta_min 3.9930
_cell_volume 914.79(3)
_computing_cell_refinement
;
CrysAlisPro, Agilent Technologies,
Version 1.171.37.31 (release 14-01-2014 CrysAlis171 .NET)
(compiled Jan 14 2014,18:38:05)
;
_computing_data_collection
;
CrysAlisPro, Agilent Technologies,
Version 1.171.37.31 (release 14-01-2014 CrysAlis171 .NET)
(compiled Jan 14 2014,18:38:05)
;
_computing_data_reduction
;
CrysAlisPro, Agilent Technologies,
Version 1.171.37.31 (release 14-01-2014 CrysAlis171 .NET)
(compiled Jan 14 2014,18:38:05)
;
_computing_molecular_graphics 'Olex2 (Dolomanov et al., 2009)'
_computing_publication_material 'Olex2 (Dolomanov et al., 2009)'
_computing_structure_refinement 'ShelXL (Sheldrick, 2015)'
_computing_structure_solution 'ShelXS (Sheldrick, 2008)'
_diffrn_ambient_environment N~2~
_diffrn_ambient_temperature 99.8(5)
_diffrn_detector 'CCD plate'
_diffrn_detector_area_resol_mean 8.0061
_diffrn_detector_type Eos
_diffrn_measured_fraction_theta_full 0.998
_diffrn_measured_fraction_theta_max 0.952
_diffrn_measurement_details
;
#__ type_ start__ end____ width___ exp.time_
  1 omega  -35.00   -8.00   1.0000    2.5000
omega____ theta____ kappa____ phi______ frames
    -      -29.5315  -57.0000   90.0000 27

#__ type_ start__ end____ width___ exp.time_
  2 omega  -24.00    7.00   1.0000    2.5000
omega____ theta____ kappa____ phi______ frames
    -      -29.5315  -84.0000   59.3229 31

#__ type_ start__ end____ width___ exp.time_
  3 omega  -25.00    6.00   1.0000    2.5000
omega____ theta____ kappa____ phi______ frames
    -      -29.5315  -82.0000  -69.2257 31

#__ type_ start__ end____ width___ exp.time_
  4 omega  -50.00   38.00   1.0000    2.5000
omega____ theta____ kappa____ phi______ frames
    -      -29.5315   38.0000   60.0000 88

#__ type_ start__ end____ width___ exp.time_
  5 omega  -45.00   -7.00   1.0000    2.5000
omega____ theta____ kappa____ phi______ frames
    -      -29.5315  -57.0000 -120.0000 38

#__ type_ start__ end____ width___ exp.time_
  6 omega  -24.00    4.00   1.0000    2.5000
omega____ theta____ kappa____ phi______ frames
    -      -29.5315  -81.0000 -167.4227 28

#__ type_ start__ end____ width___ exp.time_
  7 omega  -94.00   -7.00   1.0000    2.5000
omega____ theta____ kappa____ phi______ frames
    -      -29.5315  -57.0000    0.0000 87

#__ type_ start__ end____ width___ exp.time_
  8 omega  -92.00  -60.00   1.0000    2.5000
omega____ theta____ kappa____ phi______ frames
    -      -29.5315  -57.0000 -120.0000 32

#__ type_ start__ end____ width___ exp.time_
  9 omega -102.00  -20.00   1.0000    2.5000
omega____ theta____ kappa____ phi______ frames
    -      -29.5315  -38.0000  -90.0000 82

#__ type_ start__ end____ width___ exp.time_
 10 omega  -56.00   43.00   1.0000    2.5000
omega____ theta____ kappa____ phi______ frames
    -      -29.5315   77.0000 -150.0000 99

#__ type_ start__ end____ width___ exp.time_
 11 omega  -62.00   27.00   1.0000    2.5000
omega____ theta____ kappa____ phi______ frames
    -      -29.5315   77.0000  -60.0000 89

#__ type_ start__ end____ width___ exp.time_
 12 omega -100.00  -49.00   1.0000    2.5000
omega____ theta____ kappa____ phi______ frames
    -      -29.5315  -57.0000   90.0000 51

#__ type_ start__ end____ width___ exp.time_
 13 omega  -99.00  -10.00   1.0000    2.5000
omega____ theta____ kappa____ phi______ frames
    -      -29.5315  -57.0000  150.0000 89

#__ type_ start__ end____ width___ exp.time_
 14 omega  -68.00  -35.00   1.0000    2.5000
omega____ theta____ kappa____ phi______ frames
    -      -29.5315 -178.0000   60.0000 33

#__ type_ start__ end____ width___ exp.time_
 15 omega -103.00  -36.00   1.0000    2.5000
omega____ theta____ kappa____ phi______ frames
    -      -29.5315 -178.0000    0.0000 67

#__ type_ start__ end____ width___ exp.time_
 16 omega  -98.00  -43.00   1.0000    2.5000
omega____ theta____ kappa____ phi______ frames
    -      -29.5315  141.0000  -10.0000 55
;
_diffrn_measurement_device 'four-circle diffractometer'
_diffrn_measurement_device_type 'Xcalibur, Eos, Gemini ultra'
_diffrn_measurement_method '\w scans'
_diffrn_measurement_specimen_support 'Mitegen 50um'
_diffrn_orient_matrix_UB_11 -0.0301025000
_diffrn_orient_matrix_UB_12 -0.0019795000
_diffrn_orient_matrix_UB_13 0.0500679000
_diffrn_orient_matrix_UB_21 -0.0690708000
_diffrn_orient_matrix_UB_22 -0.0072579000
_diffrn_orient_matrix_UB_23 -0.0410524000
_diffrn_orient_matrix_UB_31 0.0067978000
_diffrn_orient_matrix_UB_32 -0.0824180000
_diffrn_orient_matrix_UB_33 0.0024246000
_diffrn_radiation_collimation 0.3
_diffrn_radiation_monochromator graphite
_diffrn_radiation_probe x-ray
_diffrn_radiation_type MoK\a
_diffrn_radiation_wavelength 0.71073
_diffrn_reflns_av_R_equivalents 0.0481
_diffrn_reflns_av_unetI/netI 0.0520
_diffrn_reflns_Laue_measured_fraction_full 0.998
_diffrn_reflns_Laue_measured_fraction_max 0.952
_diffrn_reflns_limit_h_max 13
_diffrn_reflns_limit_h_min -14
_diffrn_reflns_limit_k_max 12
_diffrn_reflns_limit_k_min -12
_diffrn_reflns_limit_l_max 16
_diffrn_reflns_limit_l_min -17
_diffrn_reflns_number 19990
_diffrn_reflns_point_group_measured_fraction_full 0.998
_diffrn_reflns_point_group_measured_fraction_max 0.952
_diffrn_reflns_theta_full 30.000
_diffrn_reflns_theta_max 32.423
_diffrn_reflns_theta_min 3.723
_diffrn_source 'Enhance (Mo) X-ray Source'
_diffrn_source_current 24.0
_diffrn_source_power 1.2
_diffrn_source_target Mo
_diffrn_source_type 'Rotating Anode'
_diffrn_source_voltage 50.0
_exptl_absorpt_coefficient_mu 7.344
_exptl_absorpt_correction_T_max 0.430
_exptl_absorpt_correction_T_min 0.140
_exptl_absorpt_correction_type gaussian
_exptl_absorpt_process_details
;
CrysAlisPro, Agilent Technologies,
Version 1.171.37.31 (release 14-01-2014 CrysAlis171 .NET)
(compiled Jan 14 2014,18:38:05)
Analytical numeric absorption correction using a multifaceted crystal
			model based on expressions derived by R.C. Clark & J.S. Reid.
(Clark, R. C. & Reid, J. S. (1995). Acta Cryst. A51, 887-897)
Empirical absorption correction using spherical harmonics,
 implemented in SCALE3 ABSPACK scaling algorithm.
;
_exptl_crystal_colour 'clear light yellow'
_exptl_crystal_colour_lustre clear
_exptl_crystal_colour_modifier light
_exptl_crystal_colour_primary yellow
_exptl_crystal_density_diffrn 1.922
_exptl_crystal_description plate
_exptl_crystal_F_000 508
_exptl_crystal_preparation 'From Cp*Ir(glycine)Cl and AgBF4 in H3CN'
_exptl_crystal_size_max 0.5888
_exptl_crystal_size_mid 0.2064
_exptl_crystal_size_min 0.1389
_refine_diff_density_max 1.556
_refine_diff_density_min -0.715
_refine_diff_density_rms 0.150
_refine_ls_abs_structure_details
;
 Refined as an inversion twin.
;
_refine_ls_abs_structure_Flack 0.286(12)
_refine_ls_extinction_method none
_refine_ls_goodness_of_fit_ref 1.043
_refine_ls_hydrogen_treatment constr
_refine_ls_matrix_type full
_refine_ls_number_parameters 224
_refine_ls_number_reflns 6111
_refine_ls_number_restraints 1
_refine_ls_restrained_S_all 1.043
_refine_ls_R_factor_all 0.0365
_refine_ls_R_factor_gt 0.0303
_refine_ls_shift/su_max 0.000
_refine_ls_shift/su_mean 0.000
_refine_ls_structure_factor_coef Fsqd
_refine_ls_weighting_details 'w=1/[\s^2^(Fo^2^)+(0.0199P)^2^] where P=(Fo^2^+2Fc^2^)/3'
_refine_ls_weighting_scheme calc
_refine_ls_wR_factor_gt 0.0545
_refine_ls_wR_factor_ref 0.0570
_reflns_Friedel_coverage 0.890
_reflns_Friedel_fraction_full 0.999
_reflns_Friedel_fraction_max 0.952
_reflns_number_gt 5549
_reflns_number_total 6111
_reflns_threshold_expression 'I > 2\s(I)'
_cod_data_source_file ao9b03267_si_002.cif
_cod_data_source_block dmmxi063a_abs_compound_3
_cod_depositor_comments 'Adding full bibliography for 4517188--4517193.cif.'
_cod_database_code 4517190
_shelx_shelxl_version_number 2018/1
_chemical_oxdiff_formula 'C12 H18 B  F4 Ir N O2'
_shelx_space_group_comment
;
The symmetry employed for this shelxl refinement is uniquely defined
by the following loop, which should always be used as a source of
symmetry information in preference to the above space-group names.
They are only intended as comments.
;
_olex2_refinement_description
;
1. Twinned data refinement
 Scales: 0.714(12)
 0.286(12)
2. Fixed Uiso
 At 1.2 times of:
  All C(H,H) groups, All N(H,H) groups
 At 1.5 times of:
  All C(H,H,H) groups
3.a Secondary CH2 refined with riding coordinates:
 N1(H1A,H1B), C12(H12A,H12B)
3.b Idealised Me refined as rotating group:
 C6(H6A,H6B,H6C), C7(H7A,H7B,H7C), C8(H8A,H8B,H8C), C9(H9A,H9B,H9C), C10(H10A,
 H10B,H10C), C14(H14A,H14B,H14C)
;
_olex2_exptl_crystal_mounting_method fiber
_olex2_submission_original_sample_id DMMXI063a
_olex2_submission_special_instructions 'No special instructions were received'

loop_
_space_group_symop_operation_xyz
'x, y, z'
'-x, y+1/2, -z'

loop_
_atom_site_label
_atom_site_type_symbol
_atom_site_fract_x
_atom_site_fract_y
_atom_site_fract_z
_atom_site_U_iso_or_equiv
_atom_site_adp_type
_atom_site_occupancy
_atom_site_site_symmetry_order
_atom_site_calc_flag
_atom_site_refinement_flags_posn
Ir1 Ir -0.19049(2) -0.25050(7) -0.20417(2) 0.01592(5) Uani 1 1 d .
O1 O -0.0953(5) -0.2837(4) -0.0161(4) 0.0214(12) Uani 1 1 d .
O2 O 0.1124(5) -0.2854(5) 0.1254(4) 0.0287(13) Uani 1 1 d .
N1 N -0.0093(6) -0.1005(6) -0.1702(5) 0.0189(12) Uani 1 1 d .
H1A H 0.027186 -0.102030 -0.235653 0.023 Uiso 1 1 calc R
H1B H -0.036415 -0.000928 -0.160014 0.023 Uiso 1 1 calc R
N6 N -0.0502(7) -0.4253(6) -0.2269(5) 0.0211(12) Uani 1 1 d .
C1 C -0.3384(6) -0.258(2) -0.3810(5) 0.0225(13) Uani 1 1 d .
C2 C -0.3393(8) -0.1080(8) -0.3340(7) 0.0198(14) Uani 1 1 d .
C3 C -0.3789(7) -0.1173(8) -0.2213(6) 0.0213(13) Uani 1 1 d .
C4 C -0.4097(7) -0.2790(9) -0.2018(6) 0.023(2) Uani 1 1 d .
C5 C -0.3856(8) -0.3700(8) -0.2977(7) 0.0205(14) Uani 1 1 d .
C6 C -0.3030(8) -0.3077(7) -0.4966(6) 0.0255(14) Uani 1 1 d .
H6A H -0.231493 -0.236853 -0.512819 0.038 Uiso 1 1 calc GR
H6B H -0.389531 -0.304351 -0.565233 0.038 Uiso 1 1 calc GR
H6C H -0.265149 -0.414272 -0.486826 0.038 Uiso 1 1 calc GR
C7 C -0.2991(8) 0.0382(7) -0.3889(6) 0.0254(15) Uani 1 1 d .
H7A H -0.257454 0.112979 -0.323729 0.038 Uiso 1 1 calc GR
H7B H -0.384320 0.083820 -0.445013 0.038 Uiso 1 1 calc GR
H7C H -0.229288 0.013270 -0.433698 0.038 Uiso 1 1 calc GR
C8 C -0.4064(8) 0.0189(9) -0.1455(7) 0.0320(16) Uani 1 1 d .
H8A H -0.385934 -0.012816 -0.059685 0.048 Uiso 1 1 calc GR
H8B H -0.506388 0.051018 -0.175252 0.048 Uiso 1 1 calc GR
H8C H -0.344512 0.106505 -0.152566 0.048 Uiso 1 1 calc GR
C9 C -0.4536(9) -0.3393(9) -0.0935(7) 0.0337(17) Uani 1 1 d .
H9A H -0.438123 -0.452256 -0.086663 0.051 Uiso 1 1 calc GR
H9B H -0.554752 -0.316577 -0.104254 0.051 Uiso 1 1 calc GR
H9C H -0.396418 -0.288263 -0.019080 0.051 Uiso 1 1 calc GR
C10 C -0.4064(8) -0.5413(7) -0.3155(6) 0.0292(16) Uani 1 1 d .
H10A H -0.365873 -0.575796 -0.380980 0.044 Uiso 1 1 calc GR
H10B H -0.508502 -0.565324 -0.337719 0.044 Uiso 1 1 calc GR
H10C H -0.358365 -0.595440 -0.239523 0.044 Uiso 1 1 calc GR
C11 C 0.0372(6) -0.2434(17) 0.0239(5) 0.0209(13) Uani 1 1 d .
C12 C 0.1018(7) -0.1508(7) -0.0593(6) 0.0234(14) Uani 1 1 d .
H12A H 0.150493 -0.057827 -0.015329 0.028 Uiso 1 1 calc R
H12B H 0.173816 -0.215106 -0.083494 0.028 Uiso 1 1 calc R
C13 C 0.0090(8) -0.5264(8) -0.2537(6) 0.0236(14) Uani 1 1 d .
C14 C 0.0881(9) -0.6550(8) -0.2881(8) 0.0374(18) Uani 1 1 d .
H14A H 0.033236 -0.698064 -0.366770 0.056 Uiso 1 1 calc GR
H14B H 0.104022 -0.736592 -0.225514 0.056 Uiso 1 1 calc GR
H14C H 0.180189 -0.616768 -0.295292 0.056 Uiso 1 1 calc GR
F1 F 0.0679(6) -0.1908(6) -0.4076(5) 0.0650(17) Uani 1 1 d .
F2 F 0.2813(7) -0.1784(5) -0.4498(5) 0.0661(18) Uani 1 1 d .
F3 F 0.2510(8) -0.3479(8) -0.3114(8) 0.078(2) Uani 1 1 d .
F4 F 0.2580(9) -0.0951(9) -0.2718(7) 0.076(2) Uani 1 1 d .
B1 B 0.2113(12) -0.2040(11) -0.3647(9) 0.039(2) Uani 1 1 d .

loop_
_atom_site_aniso_label
_atom_site_aniso_U_11
_atom_site_aniso_U_22
_atom_site_aniso_U_33
_atom_site_aniso_U_23
_atom_site_aniso_U_13
_atom_site_aniso_U_12
Ir1 0.01822(9) 0.01470(8) 0.01572(9) 0.0004(2) 0.00616(6) 0.0004(3)
O1 0.025(2) 0.022(3) 0.0177(19) 0.0012(16) 0.0068(16) 0.0016(17)
O2 0.035(3) 0.025(3) 0.021(2) 0.0016(17) -0.0015(18) 0.0032(19)
N1 0.025(3) 0.018(3) 0.016(3) 0.004(2) 0.011(2) 0.001(2)
N6 0.027(3) 0.018(3) 0.021(3) 0.001(2) 0.010(3) 0.001(2)
C1 0.020(2) 0.026(3) 0.020(2) -0.004(6) 0.0028(19) 0.003(6)
C2 0.018(3) 0.020(3) 0.018(3) -0.003(3) 0.000(3) 0.006(3)
C3 0.020(3) 0.025(3) 0.019(3) -0.001(3) 0.004(3) 0.001(3)
C4 0.015(3) 0.032(7) 0.025(3) 0.003(3) 0.009(2) 0.000(3)
C5 0.017(4) 0.021(3) 0.022(4) -0.002(3) 0.003(3) -0.002(3)
C6 0.034(4) 0.022(3) 0.021(3) 0.000(2) 0.010(3) 0.001(3)
C7 0.031(4) 0.018(3) 0.023(3) 0.002(2) 0.003(3) 0.003(3)
C8 0.029(4) 0.035(4) 0.034(4) -0.010(3) 0.013(3) 0.009(3)
C9 0.032(4) 0.042(4) 0.034(4) 0.000(3) 0.021(3) -0.006(3)
C10 0.033(4) 0.022(3) 0.029(4) 0.004(3) 0.002(3) -0.005(3)
C11 0.027(3) 0.017(3) 0.017(2) -0.014(5) 0.0036(19) 0.003(6)
C12 0.021(3) 0.022(3) 0.026(3) 0.000(3) 0.003(3) -0.003(3)
C13 0.023(4) 0.025(3) 0.024(3) 0.005(3) 0.009(3) 0.000(3)
C14 0.043(5) 0.029(4) 0.048(5) -0.001(3) 0.025(4) 0.007(3)
F1 0.042(3) 0.079(4) 0.061(3) 0.018(3) -0.006(3) -0.001(3)
F2 0.114(5) 0.030(2) 0.088(4) 0.004(3) 0.085(4) -0.002(3)
F3 0.043(4) 0.081(5) 0.111(7) 0.059(4) 0.019(4) -0.010(4)
F4 0.073(5) 0.092(6) 0.074(5) -0.027(4) 0.038(4) -0.008(5)
B1 0.047(6) 0.046(6) 0.029(4) 0.010(4) 0.020(4) -0.005(4)

loop_
_atom_type_symbol
_atom_type_description
_atom_type_scat_dispersion_real
_atom_type_scat_dispersion_imag
_atom_type_scat_source
C C 0.0033 0.0016 'International Tables Vol C Tables 4.2.6.8 and 6.1.1.4'
H H 0.0000 0.0000 'International Tables Vol C Tables 4.2.6.8 and 6.1.1.4'
B B 0.0013 0.0007 'International Tables Vol C Tables 4.2.6.8 and 6.1.1.4'
F F 0.0171 0.0103 'International Tables Vol C Tables 4.2.6.8 and 6.1.1.4'
Ir Ir -1.4442 7.9887 'International Tables Vol C Tables 4.2.6.8 and 6.1.1.4'
N N 0.0061 0.0033 'International Tables Vol C Tables 4.2.6.8 and 6.1.1.4'
O O 0.0106 0.0060 'International Tables Vol C Tables 4.2.6.8 and 6.1.1.4'

loop_
_exptl_crystal_face_index_h
_exptl_crystal_face_index_k
_exptl_crystal_face_index_l
_exptl_crystal_face_perp_dist
_exptl_oxdiff_crystal_face_indexfrac_h
_exptl_oxdiff_crystal_face_indexfrac_k
_exptl_oxdiff_crystal_face_indexfrac_l
_exptl_oxdiff_crystal_face_x
_exptl_oxdiff_crystal_face_y
_exptl_oxdiff_crystal_face_z
4 1 14 0.0968 3.7006 1.2297 13.5957 0.5669 -0.8227 -0.0432
-4 1 -14 0.0726 -3.8444 0.5408 -13.5704 -0.5648 0.8187 -0.1036
-1 -12 2 0.2846 -0.7100 -12.0074 1.7520 0.1329 0.0643 0.9890
-12 0 11 0.0607 -12.3561 -0.2615 10.7128 0.9088 0.4156 -0.0365
12 1 -11 0.0639 12.3037 0.8956 -10.7275 -0.9093 -0.4159 -0.0162
-1 12 0 0.2935 -1.0000 12.0000 0.0000 0.0063 -0.0180 -0.9958
12 -1 3 0.1159 12.0000 -1.0000 3.0000 -0.2090 -0.9447 0.1713
-9 -8 -2 0.1744 -9.0000 -8.0000 -2.0000 0.1866 0.7618 0.5933
4 -8 -12 0.1951 4.0000 -8.0000 -12.0000 -0.7054 0.2744 0.6574

loop_
_geom_angle_atom_site_label_1
_geom_angle_atom_site_label_2
_geom_angle_atom_site_label_3
_geom_angle
O1 Ir1 N1 77.59(19)
O1 Ir1 C1 162.0(3)
O1 Ir1 C2 143.4(2)
O1 Ir1 C3 107.1(2)
O1 Ir1 C4 97.7(2)
O1 Ir1 C5 121.2(2)
N1 Ir1 C2 98.7(3)
N1 Ir1 C4 147.1(2)
N1 Ir1 C5 161.2(3)
N6 Ir1 O1 84.7(2)
N6 Ir1 N1 85.2(2)
N6 Ir1 C1 99.1(4)
N6 Ir1 C2 131.6(3)
N6 Ir1 C3 162.0(2)
N6 Ir1 C4 127.2(3)
N6 Ir1 C5 96.7(3)
C1 Ir1 N1 120.1(4)
C1 Ir1 C2 38.0(5)
C1 Ir1 C4 65.9(2)
C1 Ir1 C5 41.1(4)
C2 Ir1 C4 65.7(3)
C2 Ir1 C5 66.0(2)
C3 Ir1 N1 110.2(3)
C3 Ir1 C1 65.5(4)
C3 Ir1 C2 39.4(3)
C3 Ir1 C4 39.5(3)
C3 Ir1 C5 65.7(3)
C4 Ir1 C5 38.1(3)
C11 O1 Ir1 116.1(4)
C12 N1 Ir1 110.8(4)
C13 N6 Ir1 169.6(6)
C2 C1 Ir1 71.6(4)
C2 C1 C5 108.2(6)
C2 C1 C6 128.5(11)
C5 C1 Ir1 70.7(4)
C5 C1 C6 123.3(12)
C6 C1 Ir1 125.0(5)
C1 C2 Ir1 70.4(4)
C1 C2 C3 108.8(7)
C1 C2 C7 125.6(7)
C3 C2 Ir1 69.6(4)
C3 C2 C7 125.6(6)
C7 C2 Ir1 123.9(5)
C2 C3 Ir1 71.1(4)
C2 C3 C4 107.9(6)
C2 C3 C8 126.6(6)
C4 C3 Ir1 71.5(4)
C4 C3 C8 124.9(6)
C8 C3 Ir1 130.0(5)
C3 C4 Ir1 69.0(4)
C3 C4 C9 125.0(6)
C5 C4 Ir1 71.2(4)
C5 C4 C3 108.9(6)
C5 C4 C9 126.1(7)
C9 C4 Ir1 123.7(5)
C1 C5 Ir1 68.2(4)
C4 C5 Ir1 70.7(4)
C4 C5 C1 106.1(7)
C4 C5 C10 127.2(7)
C10 C5 Ir1 127.0(5)
C10 C5 C1 126.7(8)
O1 C11 C12 118.1(6)
O2 C11 O1 121.9(9)
O2 C11 C12 119.9(6)
N1 C12 C11 110.8(5)
N6 C13 C14 178.8(8)
F1 B1 F3 111.7(8)
F1 B1 F4 108.0(9)
F2 B1 F1 113.8(8)
F2 B1 F3 108.9(9)
F2 B1 F4 108.2(8)
F3 B1 F4 105.8(8)

loop_
_geom_bond_atom_site_label_1
_geom_bond_atom_site_label_2
_geom_bond_distance
Ir1 O1 2.106(4)
Ir1 N1 2.133(6)
Ir1 N6 2.093(6)
Ir1 C1 2.131(5)
Ir1 C2 2.146(7)
Ir1 C3 2.126(7)
Ir1 C4 2.159(6)
Ir1 C5 2.166(7)
O1 C11 1.294(7)
O2 C11 1.240(8)
N1 C12 1.484(8)
N6 C13 1.128(8)
C1 C2 1.392(18)
C1 C5 1.507(14)
C1 C6 1.511(9)
C2 C3 1.439(10)
C2 C7 1.499(10)
C3 C4 1.448(10)
C3 C8 1.520(10)
C4 C5 1.413(10)
C4 C9 1.502(9)
C5 C10 1.488(9)
C11 C12 1.500(12)
C13 C14 1.460(10)
F1 B1 1.353(12)
F2 B1 1.348(10)
F3 B1 1.382(11)
F4 B1 1.390(12)

loop_
_twin_individual_id
_twin_individual_mass_fraction_refined
1 0.714(12)
2 0.286(12)
